data_1517065
loop_
_publ_author_name
'Tiffany M. Smith'
'Diona Symester'
'Kathryn Perrin'
'Jose Vargas'
'Michael Tichenor'
'Charles J. O-Connor'
'Jon Zubieta'

_publ_section_title
;
 Hydrothermal syntheses and structural chemistry of Mn(II), Co(II) and
 Ni(II) coordination polymers with xylyl-diphosphonate ligands
;
_journal_name_full
;
Inorganica Chimica Acta
;
_journal_page_first 46
_journal_page_last 59
_journal_volume 402
_journal_year 2013
_chemical_formula_moiety 'C20 H18 Co N2 O6 P2'
_chemical_formula_sum 'C20 H18 Co N2 O6 P2'
_chemical_formula_weight 503.23
_space_group_IT_number 14
_symmetry_cell_setting monoclinic
_symmetry_space_group_name_Hall '-P 2ybc'
_symmetry_space_group_name_H-M 'P 1 21/c 1'
_atom_sites_solution_hydrogens geom
_atom_sites_solution_primary direct
_atom_sites_solution_secondary difmap
_cell_angle_alpha 90.00
_cell_angle_beta 94.518(2)
_cell_angle_gamma 90.00
_cell_formula_units_Z 4
_cell_length_a 10.8283(8)
_cell_length_b 23.3785(18)
_cell_length_c 7.5532(6)
_cell_measurement_reflns_used 9906
_cell_measurement_temperature 90(2)
_cell_measurement_theta_max 27.33
_cell_measurement_theta_min 2.57
_cell_volume 1906.1(3)
_computing_cell_refinement 'Bruker SAINT (Bruker, 2011)'
_computing_data_collection 'Bruker APEX2 (Bruker, 2011)'
_computing_data_reduction 'Bruker SAINT (Bruker, 2011)'
_computing_molecular_graphics 'CrystalMaker (Palmer, 2010)'
_computing_publication_material 'Bruker SHELXTL (Bruker, 2011)'
_computing_structure_refinement 'SHELXL-97 (Sheldrick, 2008)'
_computing_structure_solution 'SHELXS-97 (Sheldrick, 2008)'
_diffrn_ambient_temperature 90(2)
_diffrn_measured_fraction_theta_full 0.999
_diffrn_measured_fraction_theta_max 0.999
_diffrn_measurement_device_type 'Bruker APEX-II CCD'
_diffrn_measurement_method '\f and \w scans'
_diffrn_radiation_monochromator graphite
_diffrn_radiation_source 'fine-focus sealed tube'
_diffrn_radiation_type MoK\a
_diffrn_radiation_wavelength 0.71073
_diffrn_reflns_av_R_equivalents 0.0233
_diffrn_reflns_av_sigmaI/netI 0.0182
_diffrn_reflns_limit_h_max 12
_diffrn_reflns_limit_h_min -12
_diffrn_reflns_limit_k_max 27
_diffrn_reflns_limit_k_min -26
_diffrn_reflns_limit_l_max 8
_diffrn_reflns_limit_l_min -8
_diffrn_reflns_number 15611
_diffrn_reflns_theta_full 25.02
_diffrn_reflns_theta_max 25.02
_diffrn_reflns_theta_min 1.89
_exptl_absorpt_coefficient_mu 1.113
_exptl_absorpt_correction_T_max 0.9261
_exptl_absorpt_correction_T_min 0.5364
_exptl_absorpt_correction_type multi-scan
_exptl_absorpt_process_details 'SADABS SHELXL-97 (Sheldrick, 2008)'
_exptl_crystal_colour purple
_exptl_crystal_density_diffrn 1.754
_exptl_crystal_density_method 'not measured'
_exptl_crystal_description rod
_exptl_crystal_F_000 1028
_exptl_crystal_size_max 0.64
_exptl_crystal_size_mid 0.10
_exptl_crystal_size_min 0.07
_refine_diff_density_max 0.428
_refine_diff_density_min -0.413
_refine_diff_density_rms 0.099
_refine_ls_extinction_method none
_refine_ls_goodness_of_fit_ref 1.126
_refine_ls_hydrogen_treatment constr
_refine_ls_matrix_type full
_refine_ls_number_parameters 282
_refine_ls_number_reflns 3345
_refine_ls_number_restraints 0
_refine_ls_restrained_S_all 1.126
_refine_ls_R_factor_all 0.0424
_refine_ls_R_factor_gt 0.0400
_refine_ls_shift/su_max 0.002
_refine_ls_shift/su_mean 0.000
_refine_ls_structure_factor_coef Fsqd
_refine_ls_weighting_details 'calc w=1/[\s^2^(Fo^2^)+(0.0554P)^2^+5.0546P] where P=(Fo^2^+2Fc^2^)/3'
_refine_ls_weighting_scheme calc
_refine_ls_wR_factor_gt 0.1071
_refine_ls_wR_factor_ref 0.1087
_reflns_number_gt 3162
_reflns_number_total 3345
_reflns_threshold_expression >2sigma(I)
_cod_data_source_file ICA-2013-402-46-59-8.cif
_cod_data_source_block compound_8
_cod_original_sg_symbol_Hall -P2ybc
_cod_original_sg_symbol_H-M P2(1)/c
_cod_database_code 1517065

loop_
_symmetry_equiv_pos_as_xyz
'x, y, z'
'-x, y+1/2, -z+1/2'
'-x, -y, -z'
'x, -y-1/2, z-1/2'

loop_
_atom_site_label
_atom_site_type_symbol
_atom_site_fract_x
_atom_site_fract_y
_atom_site_fract_z
_atom_site_U_iso_or_equiv
_atom_site_adp_type
_atom_site_occupancy
_atom_site_symmetry_multiplicity
_atom_site_calc_flag
_atom_site_refinement_flags
Co1 Co 0.45118(4) 0.571888(17) 0.23772(5) 0.00676(14) Uani 1 1 d .
P1 P 0.32261(7) 0.52249(3) -0.13946(10) 0.00702(19) Uani 1 1 d .
P2 P 0.36600(7) 0.44310(3) 0.35503(10) 0.00680(19) Uani 1 1 d .
O1 O 0.60324(19) 0.53281(9) 0.1226(3) 0.0093(4) Uani 1 1 d .
O2 O 0.34341(19) 0.50403(9) 0.2999(3) 0.0095(4) Uani 1 1 d .
O3 O 0.36248(19) 0.57042(9) -0.0154(3) 0.0093(4) Uani 1 1 d .
O4 O 0.31356(19) 0.54390(10) -0.3378(3) 0.0102(5) Uani 1 1 d .
H4' H 0.3849 0.5511 -0.3681 0.012 Uiso 1 1 calc R
O5 O 0.38616(19) 0.40603(9) 0.1836(3) 0.0094(4) Uani 1 1 d .
H5' H 0.3920 0.4278 0.0962 0.011 Uiso 1 1 calc R
O6 O 0.47265(19) 0.43063(9) 0.4905(3) 0.0102(5) Uani 1 1 d .
N1 N 0.3105(2) 0.63020(11) 0.3236(3) 0.0086(5) Uani 1 1 d .
N2 N 0.5326(2) 0.65517(11) 0.2070(3) 0.0098(5) Uani 1 1 d .
C1 C 0.2027(3) 0.61664(14) 0.3851(4) 0.0101(6) Uani 1 1 d .
H1 H 0.1834 0.5774 0.4005 0.012 Uiso 1 1 calc R
C2 C 0.1160(3) 0.65819(14) 0.4281(4) 0.0142(7) Uani 1 1 d .
H2 H 0.0400 0.6471 0.4726 0.017 Uiso 1 1 calc R
C3 C 0.1426(3) 0.71480(15) 0.4049(4) 0.0148(7) Uani 1 1 d .
H3 H 0.0842 0.7433 0.4310 0.018 Uiso 1 1 calc R
C4 C 0.2571(3) 0.73090(14) 0.3420(4) 0.0132(7) Uani 1 1 d .
C5 C 0.2946(3) 0.78950(14) 0.3213(4) 0.0152(7) Uani 1 1 d .
H5 H 0.2404 0.8196 0.3486 0.018 Uiso 1 1 calc R
C6 C 0.4066(3) 0.80183(13) 0.2633(4) 0.0129(7) Uani 1 1 d .
H6 H 0.4301 0.8407 0.2506 0.016 Uiso 1 1 calc R
C7 C 0.4903(3) 0.75740(14) 0.2206(4) 0.0118(6) Uani 1 1 d .
C8 C 0.4572(3) 0.69931(14) 0.2411(4) 0.0094(6) Uani 1 1 d .
C9 C 0.3385(3) 0.68637(13) 0.3030(4) 0.0093(6) Uani 1 1 d .
C10 C 0.6083(3) 0.76845(14) 0.1622(4) 0.0152(7) Uani 1 1 d .
H10 H 0.6345 0.8067 0.1446 0.018 Uiso 1 1 calc R
C11 C 0.6853(3) 0.72344(15) 0.1309(4) 0.0144(7) Uani 1 1 d .
H11 H 0.7658 0.7303 0.0936 0.017 Uiso 1 1 calc R
C12 C 0.6440(3) 0.66748(14) 0.1544(4) 0.0116(6) Uani 1 1 d .
H12 H 0.6980 0.6368 0.1317 0.014 Uiso 1 1 calc R
C13 C 0.1637(3) 0.50268(14) -0.1147(4) 0.0105(6) Uani 1 1 d .
H13A H 0.1409 0.4716 -0.2002 0.013 Uiso 1 1 calc R
H13B H 0.1588 0.4869 0.0061 0.013 Uiso 1 1 calc R
C14 C 0.0681(3) 0.54985(13) -0.1421(4) 0.0096(6) Uani 1 1 d .
C15 C 0.0729(3) 0.59614(14) -0.0272(4) 0.0122(6) Uani 1 1 d .
H15 H 0.1380 0.5988 0.0643 0.015 Uiso 1 1 calc R
C16 C -0.0170(3) 0.63886(14) -0.0447(4) 0.0135(7) Uani 1 1 d .
H16 H -0.0133 0.6702 0.0355 0.016 Uiso 1 1 calc R
C17 C -0.1120(3) 0.63574(13) -0.1790(4) 0.0117(6) Uani 1 1 d .
H17 H -0.1728 0.6651 -0.1908 0.014 Uiso 1 1 calc R
C18 C -0.1184(3) 0.58947(14) -0.2970(4) 0.0096(6) Uani 1 1 d .
C19 C -0.0278(3) 0.54713(13) -0.2761(4) 0.0096(6) Uani 1 1 d .
H19 H -0.0316 0.5155 -0.3555 0.011 Uiso 1 1 calc R
C20 C -0.2256(3) 0.58526(13) -0.4368(4) 0.0082(6) Uani 1 1 d .
H20A H -0.2011 0.5605 -0.5344 0.010 Uiso 1 1 calc R
H20B H -0.2433 0.6238 -0.4868 0.010 Uiso 1 1 calc R

loop_
_atom_site_aniso_label
_atom_site_aniso_U_11
_atom_site_aniso_U_22
_atom_site_aniso_U_33
_atom_site_aniso_U_23
_atom_site_aniso_U_13
_atom_site_aniso_U_12
Co1 0.0068(2) 0.0065(2) 0.0069(2) 0.00044(15) 0.00028(15) 0.00018(15)
P1 0.0058(4) 0.0085(4) 0.0067(4) 0.0010(3) 0.0008(3) 0.0006(3)
P2 0.0060(4) 0.0075(4) 0.0069(4) 0.0005(3) 0.0007(3) -0.0003(3)
O1 0.0087(10) 0.0091(11) 0.0102(11) -0.0002(8) 0.0016(8) 0.0022(8)
O2 0.0107(10) 0.0084(11) 0.0093(10) 0.0010(8) 0.0003(8) -0.0004(8)
O3 0.0096(11) 0.0076(10) 0.0105(11) 0.0007(8) -0.0004(8) 0.0001(8)
O4 0.0073(10) 0.0158(11) 0.0077(11) 0.0023(9) 0.0012(8) -0.0005(9)
O5 0.0121(11) 0.0082(11) 0.0081(10) 0.0005(8) 0.0022(8) 0.0017(8)
O6 0.0091(11) 0.0122(11) 0.0092(11) 0.0012(8) -0.0008(8) -0.0009(8)
N1 0.0086(12) 0.0113(13) 0.0058(12) -0.0001(10) -0.0007(9) 0.0003(10)
N2 0.0103(13) 0.0127(13) 0.0064(12) 0.0006(10) -0.0005(10) -0.0008(10)
C1 0.0092(15) 0.0106(15) 0.0102(15) 0.0019(12) -0.0021(11) -0.0006(12)
C2 0.0115(15) 0.0186(17) 0.0126(16) 0.0008(13) 0.0021(12) 0.0011(13)
C3 0.0131(16) 0.0181(17) 0.0133(16) -0.0012(13) 0.0021(12) 0.0054(13)
C4 0.0159(16) 0.0137(16) 0.0098(15) 0.0001(12) -0.0008(12) 0.0031(13)
C5 0.0218(17) 0.0091(16) 0.0142(17) -0.0015(12) -0.0011(13) 0.0045(13)
C6 0.0189(16) 0.0054(15) 0.0138(16) -0.0005(12) -0.0032(13) 0.0007(13)
C7 0.0157(16) 0.0103(16) 0.0090(14) 0.0011(12) -0.0010(12) -0.0022(13)
C8 0.0132(15) 0.0100(15) 0.0046(14) 0.0001(11) -0.0014(12) -0.0007(12)
C9 0.0106(15) 0.0100(15) 0.0065(14) -0.0003(11) -0.0030(11) 0.0002(12)
C10 0.0196(17) 0.0097(16) 0.0161(16) 0.0009(13) 0.0000(13) -0.0065(13)
C11 0.0132(16) 0.0170(17) 0.0132(16) -0.0010(13) 0.0030(12) -0.0050(13)
C12 0.0106(15) 0.0128(16) 0.0115(16) 0.0000(12) 0.0008(12) -0.0012(12)
C13 0.0080(15) 0.0125(15) 0.0110(15) 0.0023(12) 0.0004(11) -0.0026(12)
C14 0.0082(14) 0.0104(15) 0.0110(15) 0.0017(12) 0.0051(11) -0.0009(12)
C15 0.0084(15) 0.0171(17) 0.0109(15) 0.0006(12) -0.0004(12) -0.0018(12)
C16 0.0129(16) 0.0111(16) 0.0165(16) -0.0036(12) 0.0012(13) -0.0033(12)
C17 0.0098(15) 0.0088(15) 0.0167(16) 0.0003(12) 0.0020(12) 0.0009(12)
C18 0.0087(14) 0.0132(15) 0.0073(15) 0.0033(12) 0.0026(11) -0.0027(12)
C19 0.0110(15) 0.0089(15) 0.0094(15) -0.0003(12) 0.0043(12) -0.0013(12)
C20 0.0088(14) 0.0078(14) 0.0082(14) 0.0022(11) 0.0023(11) -0.0006(11)

loop_
_atom_type_symbol
_atom_type_description
_atom_type_scat_dispersion_real
_atom_type_scat_dispersion_imag
_atom_type_scat_source
C C 0.0033 0.0016 'International Tables Vol C Tables 4.2.6.8 and 6.1.1.4'
N N 0.0061 0.0033 'International Tables Vol C Tables 4.2.6.8 and 6.1.1.4'
O O 0.0106 0.0060 'International Tables Vol C Tables 4.2.6.8 and 6.1.1.4'
P P 0.1023 0.0942 'International Tables Vol C Tables 4.2.6.8 and 6.1.1.4'
Co Co 0.3494 0.9721 'International Tables Vol C Tables 4.2.6.8 and 6.1.1.4'
H H 0.0000 0.0000 'International Tables Vol C Tables 4.2.6.8 and 6.1.1.4'

loop_
_geom_angle_atom_site_label_1
_geom_angle_atom_site_label_2
_geom_angle_atom_site_label_3
_geom_angle
_geom_angle_site_symmetry_1
_geom_angle_site_symmetry_3
O2 Co1 O3 88.14(8) . .
O2 Co1 O1 103.57(8) . .
O3 Co1 O1 86.16(8) . .
O2 Co1 O6 86.72(8) . 3_666
O3 Co1 O6 174.35(8) . 3_666
O1 Co1 O6 97.31(8) . 3_666
O2 Co1 N2 165.91(10) . .
O3 Co1 N2 94.55(9) . .
O1 Co1 N2 90.42(9) . .
O6 Co1 N2 89.89(9) 3_666 .
O2 Co1 N1 89.55(9) . .
O3 Co1 N1 90.06(9) . .
O1 Co1 N1 166.20(9) . .
O6 Co1 N1 87.56(9) 3_666 .
N2 Co1 N1 76.64(10) . .
O3 P1 O1 117.24(12) . 3_665
O3 P1 O4 110.45(12) . .
O1 P1 O4 110.02(12) 3_665 .
O3 P1 C13 110.87(14) . .
O1 P1 C13 105.91(13) 3_665 .
O4 P1 C13 101.04(13) . .
O2 P2 O6 118.13(12) . .
O2 P2 O5 108.79(12) . .
O6 P2 O5 107.48(12) . .
O2 P2 C20 108.65(13) . 3_565
O6 P2 C20 108.41(13) . 3_565
O5 P2 C20 104.55(13) . 3_565
P1 O1 Co1 138.65(13) 3_665 .
P2 O2 Co1 135.82(13) . .
P1 O3 Co1 132.67(13) . .
P1 O4 H4' 109.5 . .
P2 O5 H5' 109.5 . .
P2 O6 Co1 150.12(14) . 3_666
C1 N1 C9 118.7(3) . .
C1 N1 Co1 127.5(2) . .
C9 N1 Co1 113.7(2) . .
C12 N2 C8 117.8(3) . .
C12 N2 Co1 128.0(2) . .
C8 N2 Co1 114.2(2) . .
N1 C1 C2 122.5(3) . .
N1 C1 H1 118.8 . .
C2 C1 H1 118.8 . .
C3 C2 C1 119.1(3) . .
C3 C2 H2 120.4 . .
C1 C2 H2 120.4 . .
C2 C3 C4 120.0(3) . .
C2 C3 H3 120.0 . .
C4 C3 H3 120.0 . .
C9 C4 C3 116.9(3) . .
C9 C4 C5 119.5(3) . .
C3 C4 C5 123.5(3) . .
C6 C5 C4 120.4(3) . .
C6 C5 H5 119.8 . .
C4 C5 H5 119.8 . .
C5 C6 C7 121.2(3) . .
C5 C6 H6 119.4 . .
C7 C6 H6 119.4 . .
C10 C7 C8 117.0(3) . .
C10 C7 C6 122.9(3) . .
C8 C7 C6 120.0(3) . .
N2 C8 C7 123.3(3) . .
N2 C8 C9 118.1(3) . .
C7 C8 C9 118.6(3) . .
N1 C9 C4 122.7(3) . .
N1 C9 C8 117.1(3) . .
C4 C9 C8 120.2(3) . .
C11 C10 C7 119.4(3) . .
C11 C10 H10 120.3 . .
C7 C10 H10 120.3 . .
C10 C11 C12 119.3(3) . .
C10 C11 H11 120.3 . .
C12 C11 H11 120.3 . .
N2 C12 C11 123.2(3) . .
N2 C12 H12 118.4 . .
C11 C12 H12 118.4 . .
C14 C13 P1 116.5(2) . .
C14 C13 H13A 108.2 . .
P1 C13 H13A 108.2 . .
C14 C13 H13B 108.2 . .
P1 C13 H13B 108.2 . .
H13A C13 H13B 107.3 . .
C15 C14 C19 118.7(3) . .
C15 C14 C13 119.4(3) . .
C19 C14 C13 121.9(3) . .
C14 C15 C16 120.6(3) . .
C14 C15 H15 119.7 . .
C16 C15 H15 119.7 . .
C17 C16 C15 120.2(3) . .
C17 C16 H16 119.9 . .
C15 C16 H16 119.9 . .
C16 C17 C18 120.2(3) . .
C16 C17 H17 119.9 . .
C18 C17 H17 119.9 . .
C19 C18 C17 118.6(3) . .
C19 C18 C20 121.9(3) . .
C17 C18 C20 119.5(3) . .
C18 C19 C14 121.8(3) . .
C18 C19 H19 119.1 . .
C14 C19 H19 119.1 . .
C18 C20 P2 113.9(2) . 3_565
C18 C20 H20A 108.8 . .
P2 C20 H20A 108.8 3_565 .
C18 C20 H20B 108.8 . .
P2 C20 H20B 108.8 3_565 .
H20A C20 H20B 107.7 . .

loop_
_geom_bond_atom_site_label_1
_geom_bond_atom_site_label_2
_geom_bond_distance
_geom_bond_site_symmetry_2
Co1 O2 2.046(2) .
Co1 O3 2.071(2) .
Co1 O1 2.128(2) .
Co1 O6 2.152(2) 3_666
Co1 N2 2.157(3) .
Co1 N1 2.181(3) .
P1 O3 1.502(2) .
P1 O1 1.522(2) 3_665
P1 O4 1.575(2) .
P1 C13 1.806(3) .
P2 O2 1.499(2) .
P2 O6 1.510(2) .
P2 O5 1.588(2) .
P2 C20 1.811(3) 3_565
O1 P1 1.522(2) 3_665
O4 H4' 0.8400 .
O5 H5' 0.8400 .
O6 Co1 2.152(2) 3_666
N1 C1 1.328(4) .
N1 C9 1.359(4) .
N2 C12 1.330(4) .
N2 C8 1.353(4) .
C1 C2 1.407(5) .
C1 H1 0.9500 .
C2 C3 1.369(5) .
C2 H2 0.9500 .
C3 C4 1.412(5) .
C3 H3 0.9500 .
C4 C9 1.411(5) .
C4 C5 1.441(5) .
C5 C6 1.353(5) .
C5 H5 0.9500 .
C6 C7 1.432(5) .
C6 H6 0.9500 .
C7 C10 1.408(5) .
C7 C8 1.416(4) .
C8 C9 1.434(4) .
C10 C11 1.375(5) .
C10 H10 0.9500 .
C11 C12 1.399(5) .
C11 H11 0.9500 .
C12 H12 0.9500 .
C13 C14 1.516(4) .
C13 H13A 0.9900 .
C13 H13B 0.9900 .
C14 C15 1.386(5) .
C14 C19 1.393(4) .
C15 C16 1.394(5) .
C15 H15 0.9500 .
C16 C17 1.388(4) .
C16 H16 0.9500 .
C17 C18 1.400(4) .
C17 H17 0.9500 .
C18 C19 1.393(4) .
C18 C20 1.510(4) .
C19 H19 0.9500 .
C20 P2 1.811(3) 3_565
C20 H20A 0.9900 .
C20 H20B 0.9900 .

loop_
_geom_torsion_atom_site_label_1
_geom_torsion_atom_site_label_2
_geom_torsion_atom_site_label_3
_geom_torsion_atom_site_label_4
_geom_torsion
_geom_torsion_site_symmetry_1
_geom_torsion_site_symmetry_4
O2 Co1 O1 P1 -31.6(2) . 3_665
O3 Co1 O1 P1 -118.7(2) . 3_665
O6 Co1 O1 P1 56.8(2) 3_666 3_665
N2 Co1 O1 P1 146.8(2) . 3_665
N1 Co1 O1 P1 166.9(3) . 3_665
O6 P2 O2 Co1 42.6(2) . .
O5 P2 O2 Co1 -80.2(2) . .
C20 P2 O2 Co1 166.54(17) 3_565 .
O3 Co1 O2 P2 117.15(19) . .
O1 Co1 O2 P2 31.5(2) . .
O6 Co1 O2 P2 -65.19(19) 3_666 .
N2 Co1 O2 P2 -141.5(3) . .
N1 Co1 O2 P2 -152.77(19) . .
O1 P1 O3 Co1 -28.1(2) 3_665 .
O4 P1 O3 Co1 -155.20(15) . .
C13 P1 O3 Co1 93.64(19) . .
O2 Co1 O3 P1 -41.01(18) . .
O1 Co1 O3 P1 62.73(18) . .
O6 Co1 O3 P1 -65.4(9) 3_666 .
N2 Co1 O3 P1 152.84(18) . .
N1 Co1 O3 P1 -130.56(18) . .
O2 P2 O6 Co1 80.1(3) . 3_666
O5 P2 O6 Co1 -156.5(2) . 3_666
C20 P2 O6 Co1 -44.0(3) 3_565 3_666
O2 Co1 N1 C1 -0.9(2) . .
O3 Co1 N1 C1 87.2(2) . .
O1 Co1 N1 C1 161.2(3) . .
O6 Co1 N1 C1 -87.7(2) 3_666 .
N2 Co1 N1 C1 -178.1(3) . .
O2 Co1 N1 C9 -178.2(2) . .
O3 Co1 N1 C9 -90.1(2) . .
O1 Co1 N1 C9 -16.1(5) . .
O6 Co1 N1 C9 95.1(2) 3_666 .
N2 Co1 N1 C9 4.6(2) . .
O2 Co1 N2 C12 166.2(3) . .
O3 Co1 N2 C12 -93.2(3) . .
O1 Co1 N2 C12 -7.1(3) . .
O6 Co1 N2 C12 90.2(3) 3_666 .
N1 Co1 N2 C12 177.8(3) . .
O2 Co1 N2 C8 -16.0(5) . .
O3 Co1 N2 C8 84.5(2) . .
O1 Co1 N2 C8 170.7(2) . .
O6 Co1 N2 C8 -92.0(2) 3_666 .
N1 Co1 N2 C8 -4.5(2) . .
C9 N1 C1 C2 0.6(4) . .
Co1 N1 C1 C2 -176.6(2) . .
N1 C1 C2 C3 0.5(5) . .
C1 C2 C3 C4 -1.3(5) . .
C2 C3 C4 C9 1.0(5) . .
C2 C3 C4 C5 -177.2(3) . .
C9 C4 C5 C6 0.7(5) . .
C3 C4 C5 C6 178.8(3) . .
C4 C5 C6 C7 0.1(5) . .
C5 C6 C7 C10 -179.1(3) . .
C5 C6 C7 C8 -0.8(5) . .
C12 N2 C8 C7 1.1(4) . .
Co1 N2 C8 C7 -176.9(2) . .
C12 N2 C8 C9 -178.1(3) . .
Co1 N2 C8 C9 3.8(3) . .
C10 C7 C8 N2 -0.2(5) . .
C6 C7 C8 N2 -178.6(3) . .
C10 C7 C8 C9 179.0(3) . .
C6 C7 C8 C9 0.7(4) . .
C1 N1 C9 C4 -0.8(4) . .
Co1 N1 C9 C4 176.7(2) . .
C1 N1 C9 C8 178.3(3) . .
Co1 N1 C9 C8 -4.2(3) . .
C3 C4 C9 N1 0.0(4) . .
C5 C4 C9 N1 178.3(3) . .
C3 C4 C9 C8 -179.1(3) . .
C5 C4 C9 C8 -0.8(4) . .
N2 C8 C9 N1 0.3(4) . .
C7 C8 C9 N1 -179.1(3) . .
N2 C8 C9 C4 179.4(3) . .
C7 C8 C9 C4 0.1(4) . .
C8 C7 C10 C11 -1.0(4) . .
C6 C7 C10 C11 177.3(3) . .
C7 C10 C11 C12 1.2(5) . .
C8 N2 C12 C11 -0.9(4) . .
Co1 N2 C12 C11 176.8(2) . .
C10 C11 C12 N2 -0.3(5) . .
O3 P1 C13 C14 56.9(3) . .
O1 P1 C13 C14 -174.9(2) 3_665 .
O4 P1 C13 C14 -60.2(3) . .
P1 C13 C14 C15 -63.9(3) . .
P1 C13 C14 C19 118.5(3) . .
C19 C14 C15 C16 0.5(5) . .
C13 C14 C15 C16 -177.2(3) . .
C14 C15 C16 C17 -0.6(5) . .
C15 C16 C17 C18 0.4(5) . .
C16 C17 C18 C19 0.0(5) . .
C16 C17 C18 C20 177.1(3) . .
C17 C18 C19 C14 -0.2(4) . .
C20 C18 C19 C14 -177.1(3) . .
C15 C14 C19 C18 -0.1(4) . .
C13 C14 C19 C18 177.5(3) . .
C19 C18 C20 P2 96.6(3) . 3_565
C17 C18 C20 P2 -80.4(3) . 3_565
